data_7219514
loop_
_publ_author_name
'Li, Shi-Hui'
'Han, Min-Le'
'Liu, Guangzhen'
'Ma, Lufang'
'Wang, Liya'

_publ_section_title
;
 Guest-induced single-crystal-to-single-crystal transformations of a new
 4-connected 3D cadmium(II) metal--organic framework
;
_journal_name_full 'RSC Adv.'
_journal_paper_doi 10.1039/C5RA00621J
_journal_year 2015
_chemical_formula_sum 'C13 H7 Cd N O4'
_chemical_formula_weight 353.60
_chemical_name_systematic
;

 ?

;
_space_group_IT_number 148
_symmetry_cell_setting trigonal
_symmetry_space_group_name_Hall '-R 3'
_symmetry_space_group_name_H-M 'R -3 :H'
_atom_sites_solution_hydrogens geom
_atom_sites_solution_primary direct
_atom_sites_solution_secondary difmap
_audit_creation_method SHELXL-97
_audit_update_record
;
2014-12-11 deposited with the CCDC.
2015-02-04 downloaded from the CCDC.
;
_cell_angle_alpha 90.00
_cell_angle_beta 90.00
_cell_angle_gamma 120.00
_cell_formula_units_Z 18
_cell_length_a 30.00(3)
_cell_length_b 30.00(3)
_cell_length_c 7.554(13)
_cell_measurement_reflns_used 896
_cell_measurement_temperature 296(2)
_cell_measurement_theta_max 17.15
_cell_measurement_theta_min 2.35
_cell_volume 5888(13)
_computing_cell_refinement 'Bruker SMART'
_computing_data_collection 'Bruker SMART'
_computing_data_reduction 'Bruker SAINT'
_computing_molecular_graphics 'Bruker SHELXTL'
_computing_publication_material 'Bruker SHELXTL'
_computing_structure_refinement 'SHELXL-97 (Sheldrick, 1997)'
_computing_structure_solution 'SHELXS-97 (Sheldrick, 1990)'
_diffrn_ambient_temperature 296(2)
_diffrn_detector_area_resol_mean none
_diffrn_measured_fraction_theta_full 0.968
_diffrn_measured_fraction_theta_max 0.968
_diffrn_measurement_device_type 'CCD area detector'
_diffrn_measurement_method 'phi and omega scans'
_diffrn_radiation_monochromator graphite
_diffrn_radiation_source 'fine-focus sealed tube'
_diffrn_radiation_type MoK\a
_diffrn_radiation_wavelength 0.71073
_diffrn_reflns_av_R_equivalents 0.2114
_diffrn_reflns_av_sigmaI/netI 0.2364
_diffrn_reflns_limit_h_max 36
_diffrn_reflns_limit_h_min -36
_diffrn_reflns_limit_k_max 36
_diffrn_reflns_limit_k_min -30
_diffrn_reflns_limit_l_max 9
_diffrn_reflns_limit_l_min -9
_diffrn_reflns_number 11031
_diffrn_reflns_theta_full 25.47
_diffrn_reflns_theta_max 25.47
_diffrn_reflns_theta_min 2.35
_diffrn_standards_decay_% none
_diffrn_standards_interval_count none
_diffrn_standards_interval_time none
_diffrn_standards_number none
_exptl_absorpt_coefficient_mu 1.676
_exptl_absorpt_correction_T_max 0.8371
_exptl_absorpt_correction_T_min 0.7198
_exptl_absorpt_correction_type multi-scan
_exptl_crystal_colour colorless
_exptl_crystal_density_diffrn 1.795
_exptl_crystal_density_meas ?
_exptl_crystal_density_method none
_exptl_crystal_description block
_exptl_crystal_F_000 3096
_exptl_crystal_size_max 0.21
_exptl_crystal_size_mid 0.15
_exptl_crystal_size_min 0.11
_refine_diff_density_max 1.094
_refine_diff_density_min -0.479
_refine_diff_density_rms 0.158
_refine_ls_extinction_method none
_refine_ls_goodness_of_fit_ref 0.963
_refine_ls_hydrogen_treatment mixed
_refine_ls_matrix_type full
_refine_ls_number_parameters 148
_refine_ls_number_reflns 2358
_refine_ls_number_restraints 299
_refine_ls_restrained_S_all 0.917
_refine_ls_R_factor_all 0.2849
_refine_ls_R_factor_gt 0.0982
_refine_ls_shift/su_max 0.004
_refine_ls_shift/su_mean 0.001
_refine_ls_structure_factor_coef Fsqd
_refine_ls_weighting_details 'calc w=1/[\s^2^(Fo^2^)+(0.1826P)^2^+0.0000P] where P=(Fo^2^+2Fc^2^)/3'
_refine_ls_weighting_scheme calc
_refine_ls_wR_factor_gt 0.2360
_refine_ls_wR_factor_ref 0.3685
_reflns_number_gt 688
_reflns_number_total 2358
_reflns_threshold_expression >2sigma(I)
_cod_data_source_file c5ra00621j2.cif
_cod_data_source_block bbb
_cod_depositor_comments
;
The following automatic conversions were performed:

'_symmetry_cell_setting' value 'Trigonal' changed to 'trigonal'
according to
/usr/data/users/saulius/crontab/automatic-downloads/rss-feeds/RSC/lib/dictionaries/cif_core.dic
dictionary named 'cif_core.dic' version 2.4.2 from 2011-04-26.

'_exptl_crystal_density_meas' value 'none' was changed to '?' - the
value is perceived as not measured.

Automatic conversion script
Id: cif_fix_values 3008 2015-01-20 13:52:24Z robertas 
;
_cod_original_cell_volume 5889(13)
_cod_original_sg_symbol_H-M R-3
_cod_database_code 7219514

loop_
_symmetry_equiv_pos_as_xyz
'x, y, z'
'-y, x-y, z'
'-x+y, -x, z'
'x+2/3, y+1/3, z+1/3'
'-y+2/3, x-y+1/3, z+1/3'
'-x+y+2/3, -x+1/3, z+1/3'
'x+1/3, y+2/3, z+2/3'
'-y+1/3, x-y+2/3, z+2/3'
'-x+y+1/3, -x+2/3, z+2/3'
'-x, -y, -z'
'y, -x+y, -z'
'x-y, x, -z'
'-x+2/3, -y+1/3, -z+1/3'
'y+2/3, -x+y+1/3, -z+1/3'
'x-y+2/3, x+1/3, -z+1/3'
'-x+1/3, -y+2/3, -z+2/3'
'y+1/3, -x+y+2/3, -z+2/3'
'x-y+1/3, x+2/3, -z+2/3'

loop_
_atom_site_label
_atom_site_type_symbol
_atom_site_fract_x
_atom_site_fract_y
_atom_site_fract_z
_atom_site_U_iso_or_equiv
_atom_site_adp_type
_atom_site_occupancy
_atom_site_symmetry_multiplicity
_atom_site_calc_flag
_atom_site_refinement_flags
Cd1 Cd 0.38641(5) 0.84948(6) 0.10986(16) 0.1000(7) Uani 1 1 d U
O1 O 0.2164(4) 0.7925(6) 1.0717(17) 0.173(6) Uani 1 1 d DU
O2 O 0.2886(4) 0.7928(5) 1.049(2) 0.170(6) Uani 1 1 d DU
O3 O 0.3492(4) 0.8289(4) 0.4101(15) 0.174(5) Uani 1 1 d DU
O4 O 0.3494(5) 0.8934(5) 0.2804(15) 0.166(5) Uani 1 1 d DU
C1 C 0.2622(3) 0.8836(4) 0.8505(9) 0.150(4) Uani 1 1 d GDU
C2 C 0.2738(4) 0.8441(4) 0.8507(9) 0.144(5) Uani 1 1 d GDU
C3 C 0.3000(5) 0.8385(5) 0.7086(11) 0.156(6) Uani 1 1 d GDU
H3 H 0.3077 0.8121 0.7088 0.187 Uiso 1 1 calc R
C4 C 0.3147(5) 0.8723(4) 0.5664(11) 0.152(5) Uani 1 1 d GDU
C5 C 0.3031(5) 0.9118(4) 0.5662(10) 0.173(6) Uani 1 1 d GDU
H5 H 0.3130 0.9344 0.4710 0.207 Uiso 1 1 calc R
C6 C 0.2769(5) 0.9174(4) 0.7082(11) 0.159(6) Uani 1 1 d GU
H6 H 0.2692 0.9438 0.7081 0.191 Uiso 1 1 calc R
C7 C 0.2600(4) 0.8101(6) 0.999(2) 0.143(6) Uani 1 1 d DU
C8 C 0.3385(4) 0.8645(3) 0.4143(18) 0.167(6) Uani 1 1 d DU
N1 N 0.1808(6) 0.9200(6) 1.2416(17) 0.148(6) Uani 1 1 d GU
C9 C 0.2261(6) 0.9208(7) 1.2854(17) 0.166(7) Uani 1 1 d GU
H9 H 0.2401 0.9309 1.3982 0.199 Uiso 1 1 calc R
C10 C 0.2507(6) 0.9064(8) 1.161(2) 0.171(7) Uani 1 1 d GU
H10 H 0.2810 0.9069 1.1902 0.206 Uiso 1 1 calc R
C11 C 0.2299(8) 0.8913(7) 0.992(2) 0.151(5) Uani 1 1 d GU
C12 C 0.1845(7) 0.8905(7) 0.9485(16) 0.163(7) Uani 1 1 d GU
H12 H 0.1706 0.8804 0.8358 0.195 Uiso 1 1 calc R
C13 C 0.1600(6) 0.9049(7) 1.073(2) 0.165(7) Uani 1 1 d GU
H13 H 0.1296 0.9045 1.0438 0.198 Uiso 1 1 calc R

loop_
_atom_site_aniso_label
_atom_site_aniso_U_11
_atom_site_aniso_U_22
_atom_site_aniso_U_33
_atom_site_aniso_U_23
_atom_site_aniso_U_13
_atom_site_aniso_U_12
Cd1 0.1091(12) 0.1351(14) 0.0504(8) 0.0043(7) 0.0051(7) 0.0570(10)
O1 0.166(9) 0.227(15) 0.093(9) 0.005(10) 0.022(8) 0.073(10)
O2 0.196(9) 0.188(12) 0.129(12) 0.041(9) 0.027(10) 0.099(10)
O3 0.225(11) 0.235(10) 0.081(8) 0.036(8) 0.054(9) 0.130(9)
O4 0.196(12) 0.237(12) 0.093(8) 0.028(7) 0.042(8) 0.130(9)
C1 0.198(9) 0.183(9) 0.080(8) -0.009(7) -0.007(8) 0.104(8)
C2 0.188(11) 0.183(10) 0.072(8) 0.004(7) 0.019(8) 0.100(8)
C3 0.187(14) 0.185(12) 0.081(8) 0.008(8) 0.043(9) 0.083(10)
C4 0.177(11) 0.216(11) 0.076(8) 0.016(8) 0.021(9) 0.108(9)
C5 0.199(14) 0.207(13) 0.121(12) 0.012(10) 0.032(11) 0.108(11)
C6 0.228(15) 0.185(12) 0.080(10) -0.008(8) -0.001(10) 0.115(11)
C7 0.182(11) 0.178(12) 0.074(9) 0.006(8) 0.030(9) 0.094(10)
C8 0.199(13) 0.245(13) 0.076(8) 0.020(8) 0.039(9) 0.126(11)
N1 0.176(9) 0.201(14) 0.089(8) 0.000(9) 0.008(9) 0.110(10)
C9 0.203(11) 0.235(17) 0.110(11) -0.017(11) 0.002(10) 0.147(12)
C10 0.191(12) 0.250(18) 0.100(9) -0.034(12) -0.001(9) 0.130(12)
C11 0.202(8) 0.178(13) 0.090(8) -0.011(9) -0.004(8) 0.108(9)
C12 0.182(10) 0.203(17) 0.098(11) -0.028(12) -0.005(9) 0.092(11)
C13 0.194(12) 0.194(17) 0.118(11) -0.038(13) -0.014(10) 0.106(12)

loop_
_atom_type_symbol
_atom_type_description
_atom_type_scat_dispersion_real
_atom_type_scat_dispersion_imag
_atom_type_scat_source
C C 0.0033 0.0016 'International Tables Vol C Tables 4.2.6.8 and 6.1.1.4'
H H 0.0000 0.0000 'International Tables Vol C Tables 4.2.6.8 and 6.1.1.4'
N N 0.0061 0.0033 'International Tables Vol C Tables 4.2.6.8 and 6.1.1.4'
O O 0.0106 0.0060 'International Tables Vol C Tables 4.2.6.8 and 6.1.1.4'
Cd Cd -0.8075 1.2024 'International Tables Vol C Tables 4.2.6.8 and 6.1.1.4'

loop_
_geom_angle_atom_site_label_1
_geom_angle_atom_site_label_2
_geom_angle_atom_site_label_3
_geom_angle
_geom_angle_site_symmetry_1
_geom_angle_site_symmetry_3
O1 Cd1 O3 82.7(5) 14_456 .
O1 Cd1 O4 80.1(5) 14_456 .
O3 Cd1 O4 52.1(4) . .
O1 Cd1 N1 80.9(5) 14_456 8_663
O3 Cd1 N1 132.3(4) . 8_663
O4 Cd1 N1 81.0(5) . 8_663
O1 Cd1 O2 155.9(5) 14_456 1_554
O3 Cd1 O2 77.1(4) . 1_554
O4 Cd1 O2 77.2(5) . 1_554
N1 Cd1 O2 103.3(4) 8_663 1_554
C7 O1 Cd1 104.9(12) . 15_556
C7 O2 Cd1 124.2(10) . 1_556
C8 O3 Cd1 94.9(9) . .
C8 O4 Cd1 94.7(10) . .
C2 C1 C6 120.0 . .
C2 C1 C11 124.9(9) . .
C6 C1 C11 115.0(9) . .
C1 C2 C3 120.0 . .
C1 C2 C7 120.1(4) . .
C3 C2 C7 119.9(4) . .
C4 C3 C2 120.0 . .
C4 C3 H3 120.0 . .
C2 C3 H3 120.0 . .
C3 C4 C5 120.0 . .
C3 C4 C8 120.1(4) . .
C5 C4 C8 119.7(3) . .
C6 C5 C4 120.0 . .
C6 C5 H5 120.0 . .
C4 C5 H5 120.0 . .
C5 C6 C1 120.0 . .
C5 C6 H6 120.0 . .
C1 C6 H6 120.0 . .
O1 C7 O2 118.2(16) . .
O1 C7 C2 120.5(10) . .
O2 C7 C2 120.8(9) . .
O3 C8 O4 118.3(15) . .
O3 C8 C4 121.3(9) . .
O4 C8 C4 120.4(9) . .
C9 N1 C13 120.0 . .
C9 N1 Cd1 126.1(7) . 6_466
C13 N1 Cd1 113.9(7) . 6_466
N1 C9 C10 120.0 . .
N1 C9 H9 120.0 . .
C10 C9 H9 120.0 . .
C9 C10 C11 120.0 . .
C9 C10 H10 120.0 . .
C11 C10 H10 120.0 . .
C12 C11 C10 120.0 . .
C12 C11 C1 121.2(12) . .
C10 C11 C1 118.2(12) . .
C11 C12 C13 120.0 . .
C11 C12 H12 120.0 . .
C13 C12 H12 120.0 . .
C12 C13 N1 120.0 . .
C12 C13 H13 120.0 . .
N1 C13 H13 120.0 . .

loop_
_geom_bond_atom_site_label_1
_geom_bond_atom_site_label_2
_geom_bond_distance
_geom_bond_site_symmetry_2
Cd1 O1 2.320(16) 14_456
Cd1 O3 2.466(11) .
Cd1 O4 2.469(14) .
Cd1 N1 2.559(12) 8_663
Cd1 O2 2.592(12) 1_554
O1 C7 1.264(11) .
O1 Cd1 2.320(16) 15_556
O2 C7 1.264(11) .
O2 Cd1 2.592(12) 1_556
O3 C8 1.261(11) .
O4 C8 1.265(11) .
C1 C2 1.3900 .
C1 C6 1.3900 .
C1 C11 1.539(14) .
C2 C3 1.3900 .
C2 C7 1.432(16) .
C3 C4 1.3900 .
C3 H3 0.9300 .
C4 C5 1.3900 .
C4 C8 1.433(16) .
C5 C6 1.3900 .
C5 H5 0.9300 .
C6 H6 0.9300 .
N1 C9 1.3900 .
N1 C13 1.3900 .
N1 Cd1 2.559(12) 6_466
C9 C10 1.3900 .
C9 H9 0.9300 .
C10 C11 1.3900 .
C10 H10 0.9300 .
C11 C12 1.3900 .
C12 C13 1.3900 .
C12 H12 0.9300 .
C13 H13 0.9300 .

loop_
_geom_torsion_atom_site_label_1
_geom_torsion_atom_site_label_2
_geom_torsion_atom_site_label_3
_geom_torsion_atom_site_label_4
_geom_torsion
_geom_torsion_site_symmetry_1
O1 Cd1 O3 C8 83.1(6) 14_456
O4 Cd1 O3 C8 -0.1(3) .
N1 Cd1 O3 C8 12.6(8) 8_663
O2 Cd1 O3 C8 -83.8(6) 1_554
O1 Cd1 O4 C8 -88.2(6) 14_456
O3 Cd1 O4 C8 0.1(3) .
N1 Cd1 O4 C8 -170.5(7) 8_663
O2 Cd1 O4 C8 83.6(6) 1_554
C6 C1 C2 C3 0.0 .
C11 C1 C2 C3 175.0(12) .
C6 C1 C2 C7 178.2(10) .
C11 C1 C2 C7 -6.8(15) .
C1 C2 C3 C4 0.0 .
C7 C2 C3 C4 -178.2(10) .
C2 C3 C4 C5 0.0 .
C2 C3 C4 C8 -175.6(9) .
C3 C4 C5 C6 0.0 .
C8 C4 C5 C6 175.7(9) .
C4 C5 C6 C1 0.0 .
C2 C1 C6 C5 0.0 .
C11 C1 C6 C5 -175.5(11) .
Cd1 O1 C7 O2 -13(2) 15_556
Cd1 O1 C7 C2 159.4(10) 15_556
Cd1 O2 C7 O1 -136.3(13) 1_556
Cd1 O2 C7 C2 51(2) 1_556
C1 C2 C7 O1 43(2) .
C3 C2 C7 O1 -138.6(13) .
C1 C2 C7 O2 -144.4(14) .
C3 C2 C7 O2 33.8(19) .
Cd1 O3 C8 O4 0.2(6) .
Cd1 O3 C8 C4 -179.8(6) .
Cd1 O4 C8 O3 -0.2(6) .
Cd1 O4 C8 C4 179.8(6) .
C3 C4 C8 O3 -4.0(8) .
C5 C4 C8 O3 -179.6(8) .
C3 C4 C8 O4 176.0(8) .
C5 C4 C8 O4 0.4(8) .
C13 N1 C9 C10 0.0 .
Cd1 N1 C9 C10 -178.2(10) 6_466
N1 C9 C10 C11 0.0 .
C9 C10 C11 C12 0.0 .
C9 C10 C11 C1 170.9(15) .
C2 C1 C11 C12 -119.9(11) .
C6 C1 C11 C12 55.3(14) .
C2 C1 C11 C10 69.3(13) .
C6 C1 C11 C10 -115.5(10) .
C10 C11 C12 C13 0.0 .
C1 C11 C12 C13 -170.6(15) .
C11 C12 C13 N1 0.0 .
C9 N1 C13 C12 0.0 .
Cd1 N1 C13 C12 178.4(9) 6_466
